data_2220247
loop_
_publ_author_name
'Zhao, Jun'
'Dong, Wen-Wen'
'Li, Dong-Sheng'
'He, Qiu-Fen'

_publ_section_title
<i>catena</i>-Poly[[(2,2'-bipyridine-\k^2^<i>N</i>,<i>N</i>')copper(I)]-\m-cyanido-\k^2^<i>C</i>:<i>N</i>-[(2,2'-bipyridine-\k^2^<i>N</i>,<i>N</i>')copper(I)]-\m-thiocyanato-\k^2^<i>S</i>:<i>N</i>]
_journal_coeditor_code HY2162
_journal_issue 12
_journal_name_full 'Acta Crystallographica Section E'
_journal_page_first m1576
_journal_paper_doi 10.1107/S1600536808037756
_journal_volume 64
_journal_year 2008
_chemical_formula_iupac '[Cu2 (CN) (SCN) (C10 H8 N2)2]'
_chemical_formula_moiety 'C22 H16 Cu2 N6 S'
_chemical_formula_sum 'C22 H16 Cu2 N6 S'
_chemical_formula_weight 523.55
_chemical_name_systematic
;
<i>catena</i>-Poly[[(2,2'-bipyridine-\k^2^<i>N</i>,<i>N</i>')copper(I)]-\m-
cyanido-\k^2^<i>C</i>:<i>N</i>-[(2,2'-bipyridine-
\k^2^<i>N</i>,<i>N</i>')copper(I)]-\m-thiocyanato-\k^2^<i>S</i>:<i>N</i>]
;
_space_group_IT_number 14
_symmetry_cell_setting monoclinic
_symmetry_space_group_name_Hall '-P 2yn'
_symmetry_space_group_name_H-M 'P 1 21/n 1'
_atom_sites_solution_hydrogens geom
_atom_sites_solution_primary direct
_atom_sites_solution_secondary difmap
_audit_creation_method SHELXL-97
_cell_angle_alpha 90.00
_cell_angle_beta 111.532(12)
_cell_angle_gamma 90.00
_cell_formula_units_Z 4
_cell_length_a 14.977(12)
_cell_length_b 9.356(7)
_cell_length_c 17.065(14)
_cell_measurement_reflns_used 1688
_cell_measurement_temperature 293(2)
_cell_measurement_theta_max 27.4487
_cell_measurement_theta_min 2.5255
_cell_volume 2224(3)
_computing_cell_refinement 'SAINT (Bruker, 2007)'
_computing_data_collection 'SMART (Bruker, 2007)'
_computing_data_reduction 'SAINT (Bruker, 2007)'
_computing_molecular_graphics 'SHELXTL (Sheldrick, 2008) and DIAMOND (Brandenburg, 1999)'
_computing_publication_material 'SHELXTL (Sheldrick, 2008)'
_computing_structure_refinement 'SHELXL97 (Sheldrick, 2008)'
_computing_structure_solution 'SHELXS97 (Sheldrick, 2008)'
_diffrn_ambient_temperature 293(2)
_diffrn_measured_fraction_theta_full 0.998
_diffrn_measured_fraction_theta_max 0.998
_diffrn_measurement_device_type 'Bruker SMART APEX CCD area-detector'
_diffrn_measurement_method '\f and \w scans'
_diffrn_radiation_monochromator graphite
_diffrn_radiation_source 'fine-focus sealed tube'
_diffrn_radiation_type MoK\a
_diffrn_radiation_wavelength 0.71073
_diffrn_reflns_av_R_equivalents 0.0671
_diffrn_reflns_av_sigmaI/netI 0.0694
_diffrn_reflns_limit_h_max 19
_diffrn_reflns_limit_h_min -19
_diffrn_reflns_limit_k_max 11
_diffrn_reflns_limit_k_min -12
_diffrn_reflns_limit_l_max 22
_diffrn_reflns_limit_l_min -19
_diffrn_reflns_number 16410
_diffrn_reflns_theta_full 27.38
_diffrn_reflns_theta_max 27.38
_diffrn_reflns_theta_min 2.53
_exptl_absorpt_coefficient_mu 2.027
_exptl_absorpt_correction_T_max 0.868
_exptl_absorpt_correction_T_min 0.521
_exptl_absorpt_correction_type multi-scan
_exptl_absorpt_process_details '(SADABS; Sheldrick, 1996)'
_exptl_crystal_colour Red
_exptl_crystal_density_diffrn 1.563
_exptl_crystal_density_method 'not measured'
_exptl_crystal_description Prism
_exptl_crystal_F_000 1056
_exptl_crystal_size_max 0.45
_exptl_crystal_size_mid 0.12
_exptl_crystal_size_min 0.10
_refine_diff_density_max 0.770
_refine_diff_density_min -0.434
_refine_ls_extinction_method none
_refine_ls_goodness_of_fit_ref 1.020
_refine_ls_hydrogen_treatment constr
_refine_ls_matrix_type full
_refine_ls_number_parameters 285
_refine_ls_number_reflns 5033
_refine_ls_number_restraints 0
_refine_ls_restrained_S_all 1.020
_refine_ls_R_factor_all 0.1081
_refine_ls_R_factor_gt 0.0580
_refine_ls_shift/su_max 0.001
_refine_ls_shift/su_mean 0.000
_refine_ls_structure_factor_coef Fsqd
_refine_ls_weighting_details 'calc w=1/[\s^2^(Fo^2^)+(0.0502P)^2^] where P=(Fo^2^+2Fc^2^)/3'
_refine_ls_weighting_scheme calc
_refine_ls_wR_factor_gt 0.1118
_refine_ls_wR_factor_ref 0.1318
_reflns_number_gt 3039
_reflns_number_total 5033
_reflns_threshold_expression I>2\s(I)
_cod_data_source_file hy2162.cif
_cod_data_source_block I
_cod_original_sg_symbol_H-M 'P 21/n'
_cod_database_code 2220247
_cod_database_fobs_code 2220247

loop_
_symmetry_equiv_pos_as_xyz
'x, y, z'
'-x+1/2, y+1/2, -z+1/2'
'-x, -y, -z'
'x-1/2, -y-1/2, z-1/2'

loop_
_atom_site_type_symbol
_atom_site_label
_atom_site_fract_x
_atom_site_fract_y
_atom_site_fract_z
_atom_site_U_iso_or_equiv
_atom_site_adp_type
_atom_site_calc_flag
_atom_site_refinement_flags
_atom_site_occupancy
_atom_site_disorder_assembly
_atom_site_disorder_group
Cu Cu1 0.67204(4) 0.70063(6) 0.09388(4) 0.04969(19) Uani d . 1 . .
Cu Cu2 0.94638(4) 0.38679(6) 0.12252(4) 0.0539(2) Uani d . 1 . .
S S1A 1.0245(11) 0.2228(17) 0.2410(10) 0.0513(17) Uani d P 0.61(3) A 1
S S1B 1.0036(11) 0.209(3) 0.2245(12) 0.0513(17) Uani d P 0.39(3) A 2
N N6 0.9046(3) 0.2050(4) 0.3342(3) 0.0567(11) Uani d . 1 . .
C C22 0.9503(3) 0.2109(5) 0.2928(3) 0.0436(11) Uani d . 1 . .
N N1 0.6847(3) 0.9214(4) 0.0748(3) 0.0497(10) Uani d . 1 . .
N N2 0.5776(3) 0.7276(4) -0.0328(2) 0.0432(9) Uani d . 1 A .
N N3 0.9649(3) 0.2707(4) 0.0249(3) 0.0541(10) Uani d . 1 A .
N N4 1.0819(3) 0.4562(4) 0.1291(3) 0.0495(10) Uani d . 1 A .
C C1 0.7345(4) 1.0173(6) 0.1319(4) 0.0710(16) Uani d . 1 . .
H H1 0.7737 0.9839 0.1847 0.085 Uiso calc R 1 A .
C C2 0.7316(4) 1.1623(6) 0.1179(4) 0.0701(17) Uani d . 1 . .
H H2 0.7671 1.2249 0.1602 0.084 Uiso calc R 1 . .
C C3 0.6755(4) 1.2114(6) 0.0408(4) 0.0769(18) Uani d . 1 . .
H H3 0.6732 1.3086 0.0287 0.092 Uiso calc R 1 A .
C C4 0.6225(4) 1.1165(5) -0.0190(4) 0.0633(15) Uani d . 1 . .
H H4 0.5825 1.1493 -0.0716 0.076 Uiso calc R 1 . .
C C5 0.6282(3) 0.9721(5) -0.0015(3) 0.0448(11) Uani d . 1 . .
C C6 0.5712(3) 0.8629(5) -0.0623(3) 0.0437(11) Uani d . 1 A .
C C7 0.5128(4) 0.8949(6) -0.1445(3) 0.0662(15) Uani d . 1 . .
H H7 0.5093 0.9882 -0.1642 0.079 Uiso calc R 1 A .
C C8 0.4604(4) 0.7896(6) -0.1966(3) 0.0787(18) Uani d . 1 . .
H H8 0.4207 0.8107 -0.2516 0.094 Uiso calc R 1 . .
C C9 0.4672(4) 0.6532(6) -0.1670(4) 0.0708(17) Uani d . 1 . .
H H9 0.4327 0.5794 -0.2013 0.085 Uiso calc R 1 A .
C C10 0.5263(3) 0.6271(5) -0.0849(3) 0.0526(12) Uani d . 1 A .
H H10 0.5307 0.5339 -0.0649 0.063 Uiso calc R 1 . .
C C11 0.9012(5) 0.1844(6) -0.0297(4) 0.0720(16) Uani d . 1 . .
H H11 0.8408 0.1758 -0.0264 0.086 Uiso calc R 1 A .
C C12 0.9201(6) 0.1071(6) -0.0909(4) 0.086(2) Uani d . 1 A .
H H12 0.8737 0.0478 -0.1277 0.103 Uiso calc R 1 . .
C C13 1.0086(6) 0.1203(7) -0.0958(4) 0.091(2) Uani d . 1 . .
H H13 1.0234 0.0693 -0.1362 0.109 Uiso calc R 1 A .
C C14 1.0758(5) 0.2089(6) -0.0409(4) 0.0738(17) Uani d . 1 A .
H H14 1.1362 0.2185 -0.0439 0.089 Uiso calc R 1 . .
C C15 1.0525(4) 0.2834(5) 0.0187(3) 0.0510(12) Uani d . 1 . .
C C16 1.1191(3) 0.3817(5) 0.0804(3) 0.0508(12) Uani d . 1 A .
C C17 1.2147(4) 0.4011(7) 0.0900(4) 0.0759(17) Uani d . 1 . .
H H17 1.2407 0.3497 0.0568 0.091 Uiso calc R 1 A .
C C18 1.2706(4) 0.4969(8) 0.1488(4) 0.091(2) Uani d . 1 A .
H H18 1.3342 0.5112 0.1547 0.110 Uiso calc R 1 . .
C C19 1.2339(4) 0.5700(7) 0.1979(4) 0.0810(19) Uani d . 1 . .
H H19 1.2712 0.6339 0.2384 0.097 Uiso calc R 1 A .
C C20 1.1390(4) 0.5467(6) 0.1858(4) 0.0646(15) Uani d . 1 A .
H H20 1.1131 0.5973 0.2194 0.078 Uiso calc R 1 . .
N N5A 0.8391(3) 0.4961(4) 0.1195(3) 0.0479(14) Uani d P 0.61(5) A 1
C C21A 0.7751(3) 0.5696(4) 0.1130(3) 0.0426(13) Uani d P 0.61(5) A 1
N N5B 0.7751(3) 0.5696(4) 0.1130(3) 0.0426(13) Uani d P 0.39(5) A 2
C C21B 0.8391(3) 0.4961(4) 0.1195(3) 0.0479(14) Uani d P 0.39(5) A 2

loop_
_atom_site_aniso_label
_atom_site_aniso_U_11
_atom_site_aniso_U_22
_atom_site_aniso_U_33
_atom_site_aniso_U_12
_atom_site_aniso_U_13
_atom_site_aniso_U_23
Cu1 0.0544(4) 0.0509(4) 0.0433(4) 0.0116(3) 0.0172(3) 0.0052(3)
Cu2 0.0502(3) 0.0548(4) 0.0629(4) 0.0054(3) 0.0283(3) 0.0000(3)
S1A 0.040(4) 0.068(3) 0.045(4) 0.015(3) 0.015(3) 0.014(3)
S1B 0.040(4) 0.068(3) 0.045(4) 0.015(3) 0.015(3) 0.014(3)
N6 0.059(3) 0.064(3) 0.047(3) -0.013(2) 0.020(2) -0.003(2)
C22 0.043(2) 0.042(3) 0.038(3) -0.003(2) 0.007(2) 0.003(2)
N1 0.044(2) 0.048(2) 0.047(3) 0.0014(18) 0.0034(19) 0.0004(19)
N2 0.050(2) 0.040(2) 0.039(2) 0.0045(17) 0.0158(18) 0.0020(17)
N3 0.067(3) 0.054(3) 0.042(2) 0.004(2) 0.020(2) 0.002(2)
N4 0.051(2) 0.046(2) 0.057(3) 0.0012(19) 0.025(2) 0.007(2)
C1 0.062(3) 0.060(4) 0.065(4) -0.001(3) -0.008(3) 0.001(3)
C2 0.056(3) 0.056(3) 0.080(4) -0.009(3) 0.003(3) -0.010(3)
C3 0.065(3) 0.047(3) 0.098(5) -0.005(3) 0.006(4) 0.005(3)
C4 0.059(3) 0.043(3) 0.075(4) 0.003(2) 0.009(3) 0.010(3)
C5 0.037(2) 0.048(3) 0.050(3) 0.006(2) 0.016(2) 0.003(2)
C6 0.046(2) 0.045(3) 0.040(3) 0.007(2) 0.016(2) 0.004(2)
C7 0.092(4) 0.045(3) 0.043(3) 0.007(3) 0.003(3) 0.009(3)
C8 0.101(4) 0.070(4) 0.035(3) 0.011(3) -0.010(3) 0.000(3)
C9 0.086(4) 0.052(3) 0.048(3) -0.001(3) -0.006(3) -0.007(3)
C10 0.069(3) 0.038(3) 0.046(3) 0.003(2) 0.015(3) 0.000(2)
C11 0.088(4) 0.065(4) 0.061(4) -0.001(3) 0.025(3) -0.002(3)
C12 0.130(6) 0.064(4) 0.063(4) -0.016(4) 0.034(4) -0.010(3)
C13 0.160(7) 0.062(4) 0.069(5) -0.004(4) 0.064(5) -0.007(3)
C14 0.110(5) 0.059(4) 0.080(4) 0.009(3) 0.066(4) 0.006(3)
C15 0.072(3) 0.045(3) 0.046(3) 0.015(2) 0.033(3) 0.014(2)
C16 0.054(3) 0.054(3) 0.050(3) 0.015(2) 0.026(3) 0.019(3)
C17 0.059(3) 0.113(5) 0.066(4) 0.015(3) 0.035(3) 0.012(4)
C18 0.042(3) 0.151(7) 0.078(5) -0.010(4) 0.019(3) 0.002(5)
C19 0.055(3) 0.107(5) 0.081(5) -0.015(3) 0.025(3) 0.002(4)
C20 0.069(3) 0.063(4) 0.070(4) -0.009(3) 0.036(3) -0.005(3)
N5A 0.052(3) 0.043(3) 0.046(3) -0.005(2) 0.014(2) -0.002(2)
C21A 0.043(3) 0.040(3) 0.043(3) 0.004(2) 0.013(2) 0.0001(19)
N5B 0.043(3) 0.040(3) 0.043(3) 0.004(2) 0.013(2) 0.0001(19)
C21B 0.052(3) 0.043(3) 0.046(3) -0.005(2) 0.014(2) -0.002(2)

loop_
_atom_type_symbol
_atom_type_description
_atom_type_scat_dispersion_real
_atom_type_scat_dispersion_imag
_atom_type_scat_source
C C 0.0033 0.0016 'International Tables Vol C Tables 4.2.6.8 and 6.1.1.4'
H H 0.0000 0.0000 'International Tables Vol C Tables 4.2.6.8 and 6.1.1.4'
N N 0.0061 0.0033 'International Tables Vol C Tables 4.2.6.8 and 6.1.1.4'
S S 0.1246 0.1234 'International Tables Vol C Tables 4.2.6.8 and 6.1.1.4'
Cu Cu 0.3201 1.2651 'International Tables Vol C Tables 4.2.6.8 and 6.1.1.4'

loop_
_geom_angle_atom_site_label_1
_geom_angle_atom_site_label_2
_geom_angle_atom_site_label_3
_geom_angle_site_symmetry_1
_geom_angle_site_symmetry_3
_geom_angle
C21A Cu1 N6 . 2_655 121.98(18)
C21A Cu1 N1 . . 122.94(16)
N6 Cu1 N1 2_655 . 100.50(16)
C21A Cu1 N2 . . 116.55(16)
N6 Cu1 N2 2_655 . 108.09(16)
N1 Cu1 N2 . . 77.86(14)
N5A Cu2 N3 . . 128.31(17)
N5A Cu2 N4 . . 129.13(16)
N3 Cu2 N4 . . 78.14(17)
N5A Cu2 S1B . . 118.8(6)
N3 Cu2 S1B . . 96.1(6)
N4 Cu2 S1B . . 95.6(5)
N5A Cu2 S1A . . 120.1(3)
N3 Cu2 S1A . . 99.7(4)
N4 Cu2 S1A . . 89.5(4)
S1B Cu2 S1A . . 7.9(7)
C22 S1A Cu2 . . 105.7(7)
C22 S1B Cu2 . . 112.6(11)
C22 N6 Cu1 . 2_645 178.3(4)
N6 C22 S1B . . 172.6(7)
N6 C22 S1A . . 174.8(7)
C1 N1 C5 . . 116.9(4)
C1 N1 Cu1 . . 127.1(4)
C5 N1 Cu1 . . 115.6(3)
C10 N2 C6 . . 117.9(4)
C10 N2 Cu1 . . 127.2(3)
C6 N2 Cu1 . . 114.9(3)
C11 N3 C15 . . 117.6(5)
C11 N3 Cu2 . . 126.9(4)
C15 N3 Cu2 . . 115.5(3)
C20 N4 C16 . . 118.3(4)
C20 N4 Cu2 . . 125.9(3)
C16 N4 Cu2 . . 114.7(3)
N1 C1 C2 . . 124.3(5)
N1 C1 H1 . . 117.9
C2 C1 H1 . . 117.9
C3 C2 C1 . . 118.1(5)
C3 C2 H2 . . 120.9
C1 C2 H2 . . 120.9
C2 C3 C4 . . 119.2(5)
C2 C3 H3 . . 120.4
C4 C3 H3 . . 120.4
C3 C4 C5 . . 120.2(5)
C3 C4 H4 . . 119.9
C5 C4 H4 . . 119.9
N1 C5 C4 . . 121.3(4)
N1 C5 C6 . . 115.4(4)
C4 C5 C6 . . 123.3(4)
N2 C6 C7 . . 120.8(4)
N2 C6 C5 . . 116.1(4)
C7 C6 C5 . . 123.2(4)
C8 C7 C6 . . 120.1(5)
C8 C7 H7 . . 120.0
C6 C7 H7 . . 120.0
C9 C8 C7 . . 119.2(5)
C9 C8 H8 . . 120.4
C7 C8 H8 . . 120.4
C8 C9 C10 . . 118.4(5)
C8 C9 H9 . . 120.8
C10 C9 H9 . . 120.8
N2 C10 C9 . . 123.6(5)
N2 C10 H10 . . 118.2
C9 C10 H10 . . 118.2
N3 C11 C12 . . 123.6(6)
N3 C11 H11 . . 118.2
C12 C11 H11 . . 118.2
C13 C12 C11 . . 118.1(7)
C13 C12 H12 . . 120.9
C11 C12 H12 . . 120.9
C12 C13 C14 . . 119.9(6)
C12 C13 H13 . . 120.0
C14 C13 H13 . . 120.0
C13 C14 C15 . . 119.2(6)
C13 C14 H14 . . 120.4
C15 C14 H14 . . 120.4
N3 C15 C14 . . 121.7(5)
N3 C15 C16 . . 114.7(4)
C14 C15 C16 . . 123.6(5)
N4 C16 C17 . . 119.9(5)
N4 C16 C15 . . 115.9(4)
C17 C16 C15 . . 124.2(5)
C18 C17 C16 . . 119.7(6)
C18 C17 H17 . . 120.2
C16 C17 H17 . . 120.2
C19 C18 C17 . . 120.4(6)
C19 C18 H18 . . 119.8
C17 C18 H18 . . 119.8
C18 C19 C20 . . 117.6(6)
C18 C19 H19 . . 121.2
C20 C19 H19 . . 121.2
N4 C20 C19 . . 124.1(5)
N4 C20 H20 . . 117.9
C19 C20 H20 . . 117.9
C21A N5A Cu2 . . 174.5(4)
N5A C21A Cu1 . . 174.5(4)

loop_
_geom_bond_atom_site_label_1
_geom_bond_atom_site_label_2
_geom_bond_site_symmetry_2
_geom_bond_distance
_geom_bond_publ_flag
Cu1 C21A . 1.903(5) y
Cu1 N6 2_655 1.964(5) y
Cu1 N1 . 2.111(4) y
Cu1 N2 . 2.119(4) y
Cu2 N5A . 1.889(5) y
Cu2 N3 . 2.091(4) y
Cu2 N4 . 2.094(4) y
Cu2 S1A . 2.465(15) y
Cu2 S1B . 2.33(2) y
S1A C22 . 1.658(14) ?
S1B C22 . 1.64(2) ?
N6 C22 . 1.152(6) ?
N6 Cu1 2_645 1.964(4) ?
N1 C1 . 1.334(6) ?
N1 C5 . 1.351(6) ?
N2 C10 . 1.329(6) ?
N2 C6 . 1.353(5) ?
N3 C11 . 1.332(7) ?
N3 C15 . 1.359(6) ?
N4 C20 . 1.333(6) ?
N4 C16 . 1.353(6) ?
C1 C2 . 1.375(7) ?
C1 H1 . 0.9300 ?
C2 C3 . 1.356(8) ?
C2 H2 . 0.9300 ?
C3 C4 . 1.365(7) ?
C3 H3 . 0.9300 ?
C4 C5 . 1.380(6) ?
C4 H4 . 0.9300 ?
C5 C6 . 1.483(6) ?
C6 C7 . 1.387(6) ?
C7 C8 . 1.365(7) ?
C7 H7 . 0.9300 ?
C8 C9 . 1.363(7) ?
C8 H8 . 0.9300 ?
C9 C10 . 1.376(7) ?
C9 H9 . 0.9300 ?
C10 H10 . 0.9300 ?
C11 C12 . 1.382(8) ?
C11 H11 . 0.9300 ?
C12 C13 . 1.364(9) ?
C12 H12 . 0.9300 ?
C13 C14 . 1.373(9) ?
C13 H13 . 0.9300 ?
C14 C15 . 1.379(7) ?
C14 H14 . 0.9300 ?
C15 C16 . 1.476(7) ?
C16 C17 . 1.392(7) ?
C17 C18 . 1.377(8) ?
C17 H17 . 0.9300 ?
C18 C19 . 1.344(8) ?
C18 H18 . 0.9300 ?
C19 C20 . 1.377(7) ?
C19 H19 . 0.9300 ?
C20 H20 . 0.9300 ?
N5A C21A . 1.151(5) ?

loop_
_geom_torsion_atom_site_label_1
_geom_torsion_atom_site_label_2
_geom_torsion_atom_site_label_3
_geom_torsion_atom_site_label_4
_geom_torsion_site_symmetry_1
_geom_torsion
N5A Cu2 S1A C22 . 12.1(10)
N3 Cu2 S1A C22 . -133.7(7)
N4 Cu2 S1A C22 . 148.5(8)
S1B Cu2 S1A C22 . -71(6)
N5A Cu2 S1B C22 . -7.1(12)
N3 Cu2 S1B C22 . -147.4(9)
N4 Cu2 S1B C22 . 134.0(9)
S1A Cu2 S1B C22 . 95(7)
Cu2 S1B C22 S1A . -109(7)
Cu2 S1A C22 S1B . 59(6)
C21A Cu1 N1 C1 . -70.8(5)
N6 Cu1 N1 C1 2_655 68.9(4)
N2 Cu1 N1 C1 . 175.3(5)
C21A Cu1 N1 C5 . 116.5(3)
N6 Cu1 N1 C5 2_655 -103.8(3)
N2 Cu1 N1 C5 . 2.6(3)
C21A Cu1 N2 C10 . 58.0(4)
N6 Cu1 N2 C10 2_655 -83.9(4)
N1 Cu1 N2 C10 . 178.9(4)
C21A Cu1 N2 C6 . -121.2(3)
N6 Cu1 N2 C6 2_655 97.0(3)
N1 Cu1 N2 C6 . -0.3(3)
N5A Cu2 N3 C11 . -44.5(5)
N4 Cu2 N3 C11 . -175.5(4)
S1B Cu2 N3 C11 . 90.0(6)
S1A Cu2 N3 C11 . 97.1(6)
N5A Cu2 N3 C15 . 137.1(3)
N4 Cu2 N3 C15 . 6.1(3)
S1B Cu2 N3 C15 . -88.4(5)
S1A Cu2 N3 C15 . -81.3(5)
N5A Cu2 N4 C20 . 52.6(5)
N3 Cu2 N4 C20 . -177.2(4)
S1B Cu2 N4 C20 . -82.2(7)
S1A Cu2 N4 C20 . -77.2(5)
N5A Cu2 N4 C16 . -139.7(3)
N3 Cu2 N4 C16 . -9.5(3)
S1B Cu2 N4 C16 . 85.5(7)
S1A Cu2 N4 C16 . 90.5(5)
C5 N1 C1 C2 . 0.0(8)
Cu1 N1 C1 C2 . -172.6(4)
N1 C1 C2 C3 . -0.9(9)
C1 C2 C3 C4 . 1.7(9)
C2 C3 C4 C5 . -1.7(9)
C1 N1 C5 C4 . 0.0(7)
Cu1 N1 C5 C4 . 173.5(4)
C1 N1 C5 C6 . -177.9(4)
Cu1 N1 C5 C6 . -4.4(5)
C3 C4 C5 N1 . 0.9(8)
C3 C4 C5 C6 . 178.5(5)
C10 N2 C6 C7 . 0.0(7)
Cu1 N2 C6 C7 . 179.2(4)
C10 N2 C6 C5 . 178.8(4)
Cu1 N2 C6 C5 . -1.9(5)
N1 C5 C6 N2 . 4.2(6)
C4 C5 C6 N2 . -173.6(4)
N1 C5 C6 C7 . -177.0(5)
C4 C5 C6 C7 . 5.2(7)
N2 C6 C7 C8 . 0.4(8)
C5 C6 C7 C8 . -178.4(5)
C6 C7 C8 C9 . -0.6(9)
C7 C8 C9 C10 . 0.5(9)
C6 N2 C10 C9 . -0.1(7)
Cu1 N2 C10 C9 . -179.3(4)
C8 C9 C10 N2 . -0.1(9)
C15 N3 C11 C12 . 0.7(8)
Cu2 N3 C11 C12 . -177.6(4)
N3 C11 C12 C13 . -0.2(10)
C11 C12 C13 C14 . -0.2(10)
C12 C13 C14 C15 . 0.1(9)
C11 N3 C15 C14 . -0.9(7)
Cu2 N3 C15 C14 . 177.7(4)
C11 N3 C15 C16 . 179.4(4)
Cu2 N3 C15 C16 . -2.1(5)
C13 C14 C15 N3 . 0.5(8)
C13 C14 C15 C16 . -179.8(5)
C20 N4 C16 C17 . -0.3(7)
Cu2 N4 C16 C17 . -169.0(4)
C20 N4 C16 C15 . -179.9(4)
Cu2 N4 C16 C15 . 11.4(5)
N3 C15 C16 N4 . -6.2(6)
C14 C15 C16 N4 . 174.0(5)
N3 C15 C16 C17 . 174.2(5)
C14 C15 C16 C17 . -5.5(8)
N4 C16 C17 C18 . -0.3(8)
C15 C16 C17 C18 . 179.2(5)
C16 C17 C18 C19 . 1.0(10)
C17 C18 C19 C20 . -1.0(10)
C16 N4 C20 C19 . 0.4(8)
Cu2 N4 C20 C19 . 167.7(4)
C18 C19 C20 N4 . 0.3(9)
